data_4074706
loop_
_publ_author_name
'Burlakov, Vladimir V.'
'Arndt, Perdita'
'Baumann, Wolfgang'
'Spannenberg, Anke'
'Rosenthal, Uwe'

_publ_section_title
;
 Simple Alumination Reactions of Pentamethylcyclopentadienyl Ligands in
 the Decamethylzirconocene&#x2212;Bis(trimethylsilyl)acetylene Complex
 Cp*2Zr(\h2-Me3SiC2SiMe3)
;
_journal_issue 2
_journal_name_full Organometallics
_journal_page_first 519
_journal_paper_doi 10.1021/om050821i
_journal_volume 25
_journal_year 2006
_chemical_formula_sum 'C32 H57 Al Si2 Zr'
_chemical_formula_weight 616.16
_chemical_name_systematic
; 
 ? 
;
_space_group_IT_number 2
_symmetry_cell_setting triclinic
_symmetry_space_group_name_Hall '-P 1'
_symmetry_space_group_name_H-M 'P -1'
_atom_sites_solution_hydrogens geom
_atom_sites_solution_primary direct
_atom_sites_solution_secondary difmap
_audit_creation_method SHELXL-97
_cell_angle_alpha 88.48(3)
_cell_angle_beta 73.14(3)
_cell_angle_gamma 74.79(3)
_cell_formula_units_Z 2
_cell_length_a 10.036(2)
_cell_length_b 11.342(2)
_cell_length_c 16.376(3)
_cell_measurement_reflns_used 5000
_cell_measurement_temperature 293(2)
_cell_measurement_theta_max 20
_cell_measurement_theta_min 4
_cell_volume 1719.0(7)
_computing_cell_refinement STOE-CELL
_computing_data_collection STOE-EXPOSE
_computing_data_reduction STOE-INTEGRATE
_computing_molecular_graphics XP
_computing_publication_material SHELXL-93
_computing_structure_refinement 'SHELXL-97 (Sheldrick, 1997)'
_computing_structure_solution 'SHELXS-86 (Sheldrick, 1990)'
_diffrn_ambient_temperature 293(2)
_diffrn_measured_fraction_theta_full 0.923
_diffrn_measured_fraction_theta_max 0.923
_diffrn_measurement_device_type STOE-IPDS
_diffrn_measurement_method 'laser scanned imaging plate'
_diffrn_radiation_monochromator graphite
_diffrn_radiation_source 'fine-focus sealed tube'
_diffrn_radiation_type MoK\a
_diffrn_radiation_wavelength 0.71073
_diffrn_reflns_av_R_equivalents 0.0000
_diffrn_reflns_av_sigmaI/netI 0.1677
_diffrn_reflns_limit_h_max 11
_diffrn_reflns_limit_h_min -10
_diffrn_reflns_limit_k_max 13
_diffrn_reflns_limit_k_min -13
_diffrn_reflns_limit_l_max 18
_diffrn_reflns_limit_l_min 0
_diffrn_reflns_number 5126
_diffrn_reflns_theta_full 24.23
_diffrn_reflns_theta_max 24.23
_diffrn_reflns_theta_min 1.86
_diffrn_standards_interval_time 360
_diffrn_standards_number 50-200
_exptl_absorpt_coefficient_mu 0.433
_exptl_absorpt_correction_type no
_exptl_crystal_colour green
_exptl_crystal_density_diffrn 1.190
_exptl_crystal_density_method 'not measured'
_exptl_crystal_description prism
_exptl_crystal_F_000 660
_exptl_crystal_size_max 0.3
_exptl_crystal_size_mid 0.3
_exptl_crystal_size_min 0.2
_refine_diff_density_max 0.680
_refine_diff_density_min -0.606
_refine_diff_density_rms 0.082
_refine_ls_extinction_method none
_refine_ls_goodness_of_fit_ref 0.867
_refine_ls_hydrogen_treatment mixed
_refine_ls_matrix_type full
_refine_ls_number_parameters 301
_refine_ls_number_reflns 5126
_refine_ls_number_restraints 21
_refine_ls_restrained_S_all 0.865
_refine_ls_R_factor_all 0.1195
_refine_ls_R_factor_gt 0.0613
_refine_ls_shift/su_max 0.000
_refine_ls_shift/su_mean 0.000
_refine_ls_structure_factor_coef Fsqd
_refine_ls_weighting_details 'calc w=1/[\s^2^(Fo^2^)+(0.0599P)^2^+0.0000P] where P=(Fo^2^+2Fc^2^)/3'
_refine_ls_weighting_scheme calc
_refine_ls_wR_factor_gt 0.1334
_refine_ls_wR_factor_ref 0.1484
_reflns_number_gt 2754
_reflns_number_total 5126
_reflns_threshold_expression >2sigma(I)
_cod_data_source_file om050821isi20050923_025035.cif
_cod_data_source_block ks244
_cod_original_cell_volume 1719.0(6)
_cod_original_sg_symbol_H-M P-1
_cod_database_code 4074706

loop_
_symmetry_equiv_pos_as_xyz
'x, y, z'
'-x, -y, -z'

loop_
_atom_site_label
_atom_site_type_symbol
_atom_site_fract_x
_atom_site_fract_y
_atom_site_fract_z
_atom_site_U_iso_or_equiv
_atom_site_adp_type
_atom_site_occupancy
_atom_site_symmetry_multiplicity
_atom_site_calc_flag
_atom_site_refinement_flags
_atom_site_disorder_assembly
_atom_site_disorder_group
C1 C 0.4564(8) 0.3630(6) 0.2563(4) 0.0461(18) Uani 1 1 d . . .
C2 C 0.5618(8) 0.2676(6) 0.2118(4) 0.0495(19) Uani 1 1 d . A .
C3 C 0.3968(10) 0.0605(6) 0.4135(4) 0.054(2) Uani 1 1 d . . .
C4 C 0.5069(7) 0.1247(6) 0.3941(4) 0.0417(17) Uani 1 1 d . . .
C5 C 0.4395(8) 0.2449(6) 0.4277(4) 0.0440(18) Uani 1 1 d . . .
C6 C 0.2929(9) 0.2575(7) 0.4640(4) 0.056(2) Uani 1 1 d . . .
C7 C 0.2670(9) 0.1424(8) 0.4565(4) 0.055(2) Uani 1 1 d . . .
C8 C 0.1307(10) 0.1079(9) 0.5059(5) 0.092(3) Uani 1 1 d . . .
H8A H 0.0561 0.1807 0.5305 0.138 Uiso 1 1 calc R . .
H8B H 0.1500 0.0558 0.5506 0.138 Uiso 1 1 calc R . .
H8C H 0.0996 0.0656 0.4680 0.138 Uiso 1 1 calc R . .
C9 C 0.1523(4) 0.1334(3) 0.2634(2) 0.063(2) Uani 1 1 d G . .
C10 C 0.2519(4) 0.1460(4) 0.1844(2) 0.065(2) Uani 1 1 d G . .
C11 C 0.2390(4) 0.2725(4) 0.1738(2) 0.064(2) Uani 1 1 d G . .
C12 C 0.1313(4) 0.3381(3) 0.2462(2) 0.069(2) Uani 1 1 d G . .
C13 C 0.0778(4) 0.2521(4) 0.3015(2) 0.063(2) Uani 1 1 d G . .
C28 C 0.1296(7) 0.0147(5) 0.3002(4) 0.117(4) Uani 1 1 d G . .
H28A H 0.0560 0.0313 0.3543 0.176 Uiso 1 1 calc R . .
H28B H 0.2181 -0.0347 0.3081 0.176 Uiso 1 1 calc R . .
H28C H 0.1001 -0.0283 0.2618 0.176 Uiso 1 1 calc R . .
C29 C 0.3537(7) 0.0431(5) 0.1226(3) 0.138(5) Uani 1 1 d G . .
H29A H 0.3411 -0.0337 0.1449 0.207 Uiso 1 1 calc R . .
H29B H 0.4515 0.0455 0.1150 0.207 Uiso 1 1 calc R . .
H29C H 0.3335 0.0519 0.0687 0.207 Uiso 1 1 calc R . .
C30 C 0.3246(7) 0.3276(5) 0.0988(3) 0.111(4) Uani 1 1 d G . .
H30A H 0.3904 0.2635 0.0584 0.166 Uiso 1 1 calc R . .
H30B H 0.3780 0.3741 0.1182 0.166 Uiso 1 1 calc R . .
H30C H 0.2600 0.3804 0.0718 0.166 Uiso 1 1 calc R . .
C31 C 0.0825(6) 0.4751(4) 0.2616(4) 0.131(4) Uani 1 1 d G . .
H31A H 0.1357 0.5122 0.2144 0.196 Uiso 1 1 calc R . .
H31B H 0.0993 0.4970 0.3132 0.196 Uiso 1 1 calc R . .
H31C H -0.0188 0.5033 0.2669 0.196 Uiso 1 1 calc R . .
C14 C -0.0381(6) 0.2816(5) 0.3861(3) 0.102(3) Uani 1 1 d G . .
H14A H -0.0544 0.2071 0.4108 0.153 Uiso 1 1 calc R . .
H14B H -0.1258 0.3315 0.3775 0.153 Uiso 1 1 calc R . .
H14C H -0.0078 0.3252 0.4238 0.153 Uiso 1 1 calc R . .
C15A C 0.723(3) 0.216(2) 0.0159(9) 0.092(11) Uiso 0.50 1 d PD A 1
H15A H 0.7046 0.1365 0.0234 0.138 Uiso 0.50 1 calc PR A 1
H15B H 0.8151 0.2081 -0.0258 0.138 Uiso 0.50 1 calc PR A 1
H15C H 0.6488 0.2699 -0.0034 0.138 Uiso 0.50 1 calc PR A 1
C16A C 0.8903(12) 0.1930(16) 0.1497(11) 0.062(5) Uiso 0.50 1 d PD A 1
H16A H 0.8824 0.1126 0.1660 0.093 Uiso 0.50 1 calc PR A 1
H16B H 0.8990 0.2363 0.1967 0.093 Uiso 0.50 1 calc PR A 1
H16C H 0.9742 0.1863 0.1015 0.093 Uiso 0.50 1 calc PR A 1
C17A C 0.760(2) 0.4307(10) 0.0905(13) 0.092(7) Uiso 0.50 1 d PD A 1
H17A H 0.7570 0.4745 0.1406 0.138 Uiso 0.50 1 calc PR A 1
H17B H 0.6872 0.4769 0.0662 0.138 Uiso 0.50 1 calc PR A 1
H17C H 0.8533 0.4185 0.0494 0.138 Uiso 0.50 1 calc PR A 1
C15B C 0.727(3) 0.184(2) 0.0271(11) 0.075(8) Uiso 0.50 1 d PD A 2
H15D H 0.6364 0.2118 0.0150 0.113 Uiso 0.50 1 calc PR A 2
H15E H 0.7432 0.0998 0.0406 0.113 Uiso 0.50 1 calc PR A 2
H15F H 0.8036 0.1930 -0.0221 0.113 Uiso 0.50 1 calc PR A 2
C16B C 0.8964(14) 0.244(2) 0.1515(14) 0.097(8) Uiso 0.50 1 d PD A 2
H16D H 0.9748 0.2503 0.1028 0.145 Uiso 0.50 1 calc PR A 2
H16E H 0.9159 0.1628 0.1713 0.145 Uiso 0.50 1 calc PR A 2
H16F H 0.8861 0.3018 0.1962 0.145 Uiso 0.50 1 calc PR A 2
C17B C 0.705(2) 0.4303(10) 0.0704(12) 0.092(7) Uiso 0.50 1 d PD A 2
H17D H 0.6196 0.4493 0.0516 0.138 Uiso 0.50 1 calc PR A 2
H17E H 0.7879 0.4270 0.0223 0.138 Uiso 0.50 1 calc PR A 2
H17F H 0.6962 0.4925 0.1116 0.138 Uiso 0.50 1 calc PR A 2
C18 C 0.5908(10) 0.5714(8) 0.2904(5) 0.087(3) Uani 1 1 d . . .
H18A H 0.6122 0.5275 0.3379 0.130 Uiso 1 1 calc R . .
H18B H 0.5681 0.6577 0.3033 0.130 Uiso 1 1 calc R . .
H18C H 0.6732 0.5483 0.2407 0.130 Uiso 1 1 calc R . .
C19 C 0.2728(10) 0.6029(8) 0.3635(6) 0.094(3) Uani 1 1 d . . .
H19A H 0.2859 0.5618 0.4138 0.141 Uiso 1 1 calc R . .
H19B H 0.1855 0.5946 0.3543 0.141 Uiso 1 1 calc R . .
H19C H 0.2666 0.6880 0.3710 0.141 Uiso 1 1 calc R . .
C20 C 0.3917(12) 0.6203(8) 0.1773(6) 0.104(3) Uani 1 1 d . . .
H20A H 0.3791 0.7057 0.1889 0.157 Uiso 1 1 calc R . .
H20B H 0.3051 0.6087 0.1690 0.157 Uiso 1 1 calc R . .
H20C H 0.4710 0.5917 0.1267 0.157 Uiso 1 1 calc R . .
C21 C 0.6611(8) 0.0712(7) 0.3437(4) 0.064(2) Uani 1 1 d . C .
H21A H 0.6990 -0.0113 0.3591 0.077 Uiso 1 1 calc R . .
H21B H 0.7226 0.1219 0.3494 0.077 Uiso 1 1 calc R . .
C22 C 0.7534(11) -0.0500(8) 0.1359(5) 0.092(3) Uani 1 1 d . C .
H22A H 0.6973 -0.0555 0.0975 0.110 Uiso 1 1 calc R . .
H22B H 0.8368 -0.0234 0.1035 0.110 Uiso 1 1 calc R . .
C23 C 0.8051(11) -0.1761(8) 0.1668(6) 0.095(3) Uani 1 1 d D . .
H23 H 0.7290 -0.1852 0.2180 0.113 Uiso 1 1 calc R B 1
C25 C 0.4234(11) -0.0753(7) 0.4014(5) 0.085(3) Uani 1 1 d . . .
H25A H 0.5222 -0.1104 0.3690 0.127 Uiso 1 1 calc R . .
H25B H 0.3608 -0.0920 0.3712 0.127 Uiso 1 1 calc R . .
H25C H 0.4043 -0.1105 0.4562 0.127 Uiso 1 1 calc R . .
C26 C 0.5213(9) 0.3364(7) 0.4350(5) 0.072(2) Uani 1 1 d . . .
H26A H 0.6216 0.3040 0.4046 0.109 Uiso 1 1 calc R . .
H26B H 0.5112 0.3521 0.4941 0.109 Uiso 1 1 calc R . .
H26C H 0.4831 0.4112 0.4110 0.109 Uiso 1 1 calc R . .
C27 C 0.1848(10) 0.3680(9) 0.5197(5) 0.095(3) Uani 1 1 d . . .
H27A H 0.0901 0.3549 0.5363 0.143 Uiso 1 1 calc R . .
H27B H 0.1838 0.4404 0.4879 0.143 Uiso 1 1 calc R . .
H27C H 0.2129 0.3780 0.5699 0.143 Uiso 1 1 calc R . .
C24A C 0.821(3) -0.2755(18) 0.1007(13) 0.109(10) Uiso 0.50 1 d PD C 1
H24A H 0.7312 -0.2641 0.0877 0.164 Uiso 0.50 1 calc PR C 1
H24B H 0.8459 -0.3545 0.1234 0.164 Uiso 0.50 1 calc PR C 1
H24C H 0.8955 -0.2704 0.0496 0.164 Uiso 0.50 1 calc PR C 1
C32A C 0.9383(18) -0.179(2) 0.1954(14) 0.079(6) Uiso 0.50 1 d PD C 1
H32A H 0.9161 -0.1124 0.2360 0.119 Uiso 0.50 1 calc PR C 1
H32B H 1.0163 -0.1726 0.1467 0.119 Uiso 0.50 1 calc PR C 1
H32C H 0.9659 -0.2553 0.2214 0.119 Uiso 0.50 1 calc PR C 1
C24B C 0.882(3) -0.2772(17) 0.0961(12) 0.097(8) Uiso 0.50 1 d PD C 2
H24D H 0.8247 -0.2739 0.0578 0.146 Uiso 0.50 1 calc PR C 2
H24E H 0.8953 -0.3554 0.1209 0.146 Uiso 0.50 1 calc PR C 2
H24F H 0.9744 -0.2657 0.0650 0.146 Uiso 0.50 1 calc PR C 2
C32B C 0.902(2) -0.196(2) 0.2257(14) 0.114(10) Uiso 0.50 1 d PD C 2
H32D H 0.9195 -0.2792 0.2421 0.172 Uiso 0.50 1 calc PR C 2
H32E H 0.8549 -0.1419 0.2758 0.172 Uiso 0.50 1 calc PR C 2
H32F H 0.9921 -0.1790 0.1962 0.172 Uiso 0.50 1 calc PR C 2
Al1 Al 0.6347(3) 0.0746(2) 0.22825(14) 0.0626(7) Uani 1 1 d . . .
Si1 Si 0.7249(3) 0.2783(2) 0.12028(13) 0.0661(7) Uani 1 1 d D . .
Si2 Si 0.4301(3) 0.53302(19) 0.26887(14) 0.0639(7) Uani 1 1 d . . .
Zr1 Zr 0.34756(8) 0.21402(6) 0.30246(4) 0.0368(2) Uani 1 1 d . A .
H1 H 0.463(7) 0.043(6) 0.236(4) 0.06(2) Uiso 1 1 d . . .

loop_
_atom_site_aniso_label
_atom_site_aniso_U_11
_atom_site_aniso_U_22
_atom_site_aniso_U_33
_atom_site_aniso_U_23
_atom_site_aniso_U_13
_atom_site_aniso_U_12
C1 0.050(5) 0.053(5) 0.049(4) 0.013(4) -0.026(4) -0.023(4)
C2 0.057(5) 0.051(5) 0.050(4) 0.002(4) -0.026(4) -0.019(4)
C3 0.087(6) 0.043(5) 0.043(4) 0.014(3) -0.031(4) -0.022(4)
C4 0.038(4) 0.054(5) 0.032(4) 0.009(3) -0.019(3) -0.002(4)
C5 0.061(5) 0.046(5) 0.035(4) 0.006(3) -0.024(4) -0.021(4)
C6 0.057(6) 0.071(6) 0.035(4) -0.004(4) -0.009(4) -0.010(4)
C7 0.056(5) 0.076(6) 0.045(4) 0.019(4) -0.018(4) -0.034(5)
C8 0.086(7) 0.145(9) 0.070(6) 0.036(6) -0.037(5) -0.061(7)
C9 0.066(6) 0.073(6) 0.080(6) 0.011(5) -0.052(5) -0.038(5)
C10 0.073(6) 0.077(6) 0.048(5) -0.011(4) -0.030(4) -0.010(5)
C11 0.074(6) 0.086(7) 0.049(5) 0.016(4) -0.030(4) -0.038(5)
C12 0.062(6) 0.073(6) 0.082(6) 0.006(5) -0.035(5) -0.017(5)
C13 0.046(5) 0.084(6) 0.069(5) -0.001(5) -0.034(4) -0.018(5)
C28 0.144(10) 0.113(9) 0.157(10) 0.049(7) -0.101(9) -0.082(8)
C29 0.164(12) 0.140(10) 0.103(8) -0.066(8) -0.056(8) -0.003(9)
C30 0.118(9) 0.158(11) 0.090(7) 0.046(7) -0.059(7) -0.067(8)
C31 0.135(10) 0.058(7) 0.193(12) -0.001(7) -0.083(9) 0.025(6)
C14 0.047(6) 0.159(10) 0.093(7) -0.001(7) -0.019(5) -0.015(6)
C18 0.115(8) 0.078(6) 0.086(6) 0.007(5) -0.035(6) -0.052(6)
C19 0.093(7) 0.056(6) 0.113(8) -0.014(5) -0.016(6) 0.000(5)
C20 0.136(9) 0.055(6) 0.130(9) 0.036(6) -0.055(7) -0.026(6)
C21 0.063(6) 0.067(5) 0.055(5) 0.004(4) -0.025(4) 0.004(4)
C22 0.094(7) 0.087(7) 0.082(6) -0.018(5) -0.033(5) 0.008(6)
C23 0.129(9) 0.060(6) 0.085(7) -0.023(5) -0.031(6) -0.008(6)
C25 0.136(9) 0.051(5) 0.088(6) 0.024(4) -0.058(6) -0.034(5)
C26 0.083(7) 0.074(6) 0.077(6) -0.003(4) -0.044(5) -0.026(5)
C27 0.085(7) 0.108(8) 0.077(6) -0.019(6) -0.012(6) -0.010(6)
Al1 0.0642(17) 0.0571(15) 0.0608(15) -0.0043(12) -0.0228(13) -0.0010(12)
Si1 0.0665(17) 0.0772(17) 0.0533(14) -0.0015(12) -0.0127(12) -0.0220(13)
Si2 0.0778(17) 0.0439(13) 0.0720(15) 0.0047(11) -0.0219(13) -0.0198(12)
Zr1 0.0412(4) 0.0356(4) 0.0385(4) 0.0016(3) -0.0195(3) -0.0098(3)

loop_
_atom_type_symbol
_atom_type_description
_atom_type_scat_dispersion_real
_atom_type_scat_dispersion_imag
_atom_type_scat_source
C C 0.0033 0.0016 'International Tables Vol C Tables 4.2.6.8 and 6.1.1.4'
H H 0.0000 0.0000 'International Tables Vol C Tables 4.2.6.8 and 6.1.1.4'
Al Al 0.0645 0.0514 'International Tables Vol C Tables 4.2.6.8 and 6.1.1.4'
Si Si 0.0817 0.0704 'International Tables Vol C Tables 4.2.6.8 and 6.1.1.4'
Zr Zr -2.9673 0.5597 'International Tables Vol C Tables 4.2.6.8 and 6.1.1.4'

loop_
_geom_angle_atom_site_label_1
_geom_angle_atom_site_label_2
_geom_angle_atom_site_label_3
_geom_angle
C2 C1 Si2 136.1(6)
C2 C1 Zr1 81.7(4)
Si2 C1 Zr1 142.2(4)
C1 C2 Si1 125.7(5)
C1 C2 Al1 136.2(5)
Si1 C2 Al1 96.9(3)
C1 C2 Zr1 65.3(4)
Si1 C2 Zr1 164.5(4)
Al1 C2 Zr1 75.4(2)
C7 C3 C4 108.0(6)
C7 C3 C25 126.3(8)
C4 C3 C25 125.1(8)
C7 C3 Zr1 76.2(4)
C4 C3 Zr1 72.1(3)
C25 C3 Zr1 124.8(5)
C5 C4 C3 106.6(6)
C5 C4 C21 128.3(7)
C3 C4 C21 125.1(7)
C5 C4 Zr1 75.4(4)
C3 C4 Zr1 74.9(4)
C21 C4 Zr1 113.1(4)
C6 C5 C4 109.2(6)
C6 C5 C26 126.7(7)
C4 C5 C26 123.4(7)
C6 C5 Zr1 75.4(4)
C4 C5 Zr1 72.5(4)
C26 C5 Zr1 126.2(5)
C5 C6 C7 108.0(7)
C5 C6 C27 125.7(8)
C7 C6 C27 125.1(8)
C5 C6 Zr1 73.2(4)
C7 C6 Zr1 74.9(4)
C27 C6 Zr1 127.9(5)
C3 C7 C6 108.2(7)
C3 C7 C8 125.3(8)
C6 C7 C8 124.8(8)
C3 C7 Zr1 72.5(4)
C6 C7 Zr1 73.4(4)
C8 C7 Zr1 131.5(5)
C13 C9 C10 108.0
C13 C9 C28 126.0
C10 C9 C28 126.0
C13 C9 Zr1 75.37(12)
C10 C9 Zr1 74.30(12)
C28 C9 Zr1 116.43(12)
C11 C10 C9 108.0
C11 C10 C29 126.0
C9 C10 C29 126.0
C11 C10 Zr1 75.43(12)
C9 C10 Zr1 74.15(12)
C29 C10 Zr1 116.51(12)
C12 C11 C10 108.0
C12 C11 C30 126.0
C10 C11 C30 126.0
C12 C11 Zr1 75.06(12)
C10 C11 Zr1 73.22(12)
C30 C11 Zr1 117.70(12)
C11 C12 C13 108.0
C11 C12 C31 126.0
C13 C12 C31 126.0
C11 C12 Zr1 73.85(12)
C13 C12 Zr1 73.72(12)
C31 C12 Zr1 118.36(12)
C9 C13 C12 108.0
C9 C13 C14 126.0
C12 C13 C14 126.0
C9 C13 Zr1 73.25(12)
C12 C13 Zr1 75.17(12)
C14 C13 Zr1 117.58(12)
C4 C21 Al1 98.3(5)
C23 C22 Al1 114.1(6)
C22 C23 C24A 110.7(12)
C22 C23 C32B 120.2(12)
C24A C23 C32B 121.3(16)
C22 C23 C24B 114.9(11)
C24A C23 C24B 22.3(15)
C32B C23 C24B 104.3(15)
C22 C23 C32A 108.3(11)
C24A C23 C32A 116.9(15)
C32B C23 C32A 22.0(13)
C24B C23 C32A 95.7(14)
C22 Al1 C21 123.1(4)
C22 Al1 C2 125.3(4)
C21 Al1 C2 102.7(3)
C22 Al1 Zr1 141.7(3)
C21 Al1 Zr1 87.9(2)
C2 Al1 Zr1 57.0(2)
C16B Si1 C17A 85.7(10)
C16B Si1 C15A 120.7(11)
C17A Si1 C15A 101.7(11)
C16B Si1 C17B 107.2(10)
C17A Si1 C17B 22.2(9)
C15A Si1 C17B 86.0(11)
C16B Si1 C16A 18.4(9)
C17A Si1 C16A 103.4(9)
C15A Si1 C16A 111.0(10)
C17B Si1 C16A 124.2(9)
C16B Si1 C15B 116.4(10)
C17A Si1 C15B 113.3(11)
C15A Si1 C15B 12.0(14)
C17B Si1 C15B 98.0(11)
C16A Si1 C15B 103.8(10)
C16B Si1 C2 113.2(7)
C17A Si1 C2 120.6(7)
C15A Si1 C2 112.4(9)
C17B Si1 C2 114.3(7)
C16A Si1 C2 107.3(6)
C15B Si1 C2 107.0(8)
C20 Si2 C19 105.0(5)
C20 Si2 C1 114.7(4)
C19 Si2 C1 111.3(4)
C20 Si2 C18 108.1(4)
C19 Si2 C18 104.8(4)
C1 Si2 C18 112.3(4)
C1 Zr1 C2 33.0(2)
C1 Zr1 C4 94.7(2)
C2 Zr1 C4 84.5(2)
C1 Zr1 C3 127.4(3)
C2 Zr1 C3 114.5(3)
C4 Zr1 C3 33.0(2)
C1 Zr1 C5 79.0(2)
C2 Zr1 C5 86.3(2)
C4 Zr1 C5 32.1(2)
C3 Zr1 C5 53.0(2)
C1 Zr1 C6 97.9(3)
C2 Zr1 C6 115.4(3)
C4 Zr1 C6 53.1(2)
C3 Zr1 C6 52.6(2)
C5 Zr1 C6 31.4(2)
C1 Zr1 C7 128.8(2)
C2 Zr1 C7 136.1(2)
C4 Zr1 C7 53.1(2)
C3 Zr1 C7 31.3(2)
C5 Zr1 C7 52.2(2)
C6 Zr1 C7 31.7(2)
C1 Zr1 C9 134.74(19)
C2 Zr1 C9 130.97(18)
C4 Zr1 C9 129.99(19)
C3 Zr1 C9 97.8(2)
C5 Zr1 C9 142.11(19)
C6 Zr1 C9 113.4(2)
C7 Zr1 C9 90.06(19)
C1 Zr1 C10 110.09(19)
C2 Zr1 C10 99.43(18)
C4 Zr1 C10 140.07(18)
C3 Zr1 C10 117.24(19)
C5 Zr1 C10 170.25(17)
C6 Zr1 C10 144.9(2)
C7 Zr1 C10 119.8(2)
C9 Zr1 C10 31.55(6)
C1 Zr1 C13 117.3(2)
C2 Zr1 C13 135.44(18)
C4 Zr1 C13 139.97(18)
C3 Zr1 C13 109.5(2)
C5 Zr1 C13 127.85(19)
C6 Zr1 C13 96.8(2)
C7 Zr1 C13 87.2(2)
C9 Zr1 C13 31.38(6)
C10 Zr1 C13 51.89(9)
C1 Zr1 C11 83.27(19)
C2 Zr1 C11 85.71(18)
C4 Zr1 C11 164.64(16)
C3 Zr1 C11 147.95(19)
C5 Zr1 C11 158.15(17)
C6 Zr1 C11 142.3(2)
C7 Zr1 C11 138.17(19)
C9 Zr1 C11 51.88(9)
C10 Zr1 C11 31.35(6)
C13 Zr1 C11 51.59(9)
C1 Zr1 C12 87.5(2)
C2 Zr1 C12 105.27(19)
C4 Zr1 C12 164.27(16)
C3 Zr1 C12 140.3(2)
C5 Zr1 C12 134.45(18)
C6 Zr1 C12 111.2(2)
C7 Zr1 C12 114.1(2)
C9 Zr1 C12 51.71(9)
C10 Zr1 C12 51.69(9)
C13 Zr1 C12 31.11(6)
C11 Zr1 C12 31.09(6)

loop_
_geom_bond_atom_site_label_1
_geom_bond_atom_site_label_2
_geom_bond_distance
C1 C2 1.348(9)
C1 Si2 1.884(7)
C1 Zr1 2.246(7)
C2 Si1 1.901(8)
C2 Al1 2.154(7)
C2 Zr1 2.446(7)
C3 C7 1.387(10)
C3 C4 1.435(10)
C3 C25 1.501(10)
C3 Zr1 2.546(6)
C4 C5 1.400(9)
C4 C21 1.496(9)
C4 Zr1 2.509(6)
C5 C6 1.387(10)
C5 C26 1.508(10)
C5 Zr1 2.547(6)
C6 C7 1.412(10)
C6 C27 1.534(10)
C6 Zr1 2.575(7)
C7 C8 1.517(11)
C7 Zr1 2.594(7)
C9 C13 1.417(2)
C9 C10 1.417(2)
C9 C28 1.506(2)
C9 Zr1 2.605(4)
C10 C11 1.417(2)
C10 C29 1.506(2)
C10 Zr1 2.607(4)
C11 C12 1.417(2)
C11 C30 1.506(2)
C11 Zr1 2.635(4)
C12 C13 1.417(2)
C12 C31 1.506(2)
C12 Zr1 2.651(4)
C13 C14 1.506(2)
C13 Zr1 2.632(4)
C15A Si1 1.876(6)
C16A Si1 1.876(6)
C17A Si1 1.876(6)
C15B Si1 1.876(6)
C16B Si1 1.876(6)
C17B Si1 1.876(6)
C18 Si2 1.903(9)
C19 Si2 1.874(9)
C20 Si2 1.852(9)
C21 Al1 1.982(7)
C22 C23 1.515(12)
C22 Al1 1.971(8)
C23 C24A 1.530(8)
C23 C32B 1.530(8)
C23 C24B 1.530(8)
C23 C32A 1.530(8)
Al1 Zr1 2.822(3)
